data_7029575
loop_
_publ_author_name
'Suzaki, Yuji'
'Saito, Takashi'
'Ide, Tomohito'
'Osakada, Kohtaro'

_publ_section_title
;
 A rhomboid-shaped organic host molecule with small binding space.
 Unsymmetrical and symmetrical inclusion of halonium ions.
;
_journal_issue 18
_journal_name_full 'Dalton transactions (Cambridge, England : 2003)'
_journal_page_first 6643
_journal_page_last 6649
_journal_paper_doi 10.1039/c3dt53629g
_journal_volume 43
_journal_year 2014
_chemical_formula_moiety 'C30 H14 N2'
_chemical_formula_sum 'C30 H14 N2'
_chemical_formula_weight 402.45
_space_group_IT_number 64
_symmetry_cell_setting orthorhombic
_symmetry_Int_Tables_number 64
_symmetry_space_group_name_Hall '-C 2ac 2'
_symmetry_space_group_name_H-M 'C m c a'
_atom_sites_solution_hydrogens geom
_atom_sites_solution_primary direct
_atom_sites_solution_secondary difmap
_audit_creation_method 'by CrystalStructure 4.0'
_cell_angle_alpha 90.0000
_cell_angle_beta 90.0000
_cell_angle_gamma 90.0000
_cell_formula_units_Z 4
_cell_length_a 20.274(8)
_cell_length_b 10.916(4)
_cell_length_c 9.670(4)
_cell_measurement_reflns_used 2074
_cell_measurement_temperature 113
_cell_measurement_theta_max 27.46
_cell_measurement_theta_min 3.73
_cell_volume 2140.1(15)
_computing_cell_refinement CrystalClear
_computing_data_collection 'CrystalClear (Rigaku/MSC Inc., 2006)'
_computing_data_reduction CrystalClear
_computing_molecular_graphics 'CrystalStructure 4.0'
_computing_publication_material 'CrystalStructure 4.0 (Rigaku, 2010)'
_computing_structure_refinement 'SHELXL97 (Sheldrick, 2008)'
_computing_structure_solution 'SIR2002 (Burla, et al., 2003)'
_diffrn_ambient_temperature 113
_diffrn_detector_area_resol_mean 7.314
_diffrn_measured_fraction_theta_full 0.969
_diffrn_measured_fraction_theta_max 0.969
_diffrn_measurement_device_type 'Rigaku Saturn70'
_diffrn_measurement_method \w
_diffrn_radiation_type 'Mo K\a'
_diffrn_radiation_wavelength 0.71070
_diffrn_reflns_av_R_equivalents 0.0547
_diffrn_reflns_limit_h_max 26
_diffrn_reflns_limit_h_min -21
_diffrn_reflns_limit_k_max 13
_diffrn_reflns_limit_k_min -13
_diffrn_reflns_limit_l_max 12
_diffrn_reflns_limit_l_min -12
_diffrn_reflns_number 5705
_diffrn_reflns_theta_full 27.47
_diffrn_reflns_theta_max 27.47
_diffrn_standards_number 0
_exptl_absorpt_coefficient_mu 0.073
_exptl_absorpt_correction_type none
_exptl_crystal_colour colorless
_exptl_crystal_density_diffrn 1.249
_exptl_crystal_density_method 'not measured'
_exptl_crystal_description prism
_exptl_crystal_F_000 832.00
_exptl_crystal_size_max 0.200
_exptl_crystal_size_mid 0.200
_exptl_crystal_size_min 0.150
_refine_diff_density_max 0.240
_refine_diff_density_min -0.170
_refine_ls_extinction_method none
_refine_ls_goodness_of_fit_ref 0.930
_refine_ls_hydrogen_treatment constr
_refine_ls_number_parameters 76
_refine_ls_number_reflns 1225
_refine_ls_number_restraints 0
_refine_ls_R_factor_gt 0.0479
_refine_ls_shift/su_max 0.000
_refine_ls_structure_factor_coef Fsqd
_refine_ls_weighting_details 'w = 1/[\s^2^(Fo^2^)+(0.0708P)^2^+0.0000P] where P=(Fo^2^+2Fc^2^)/3'
_refine_ls_weighting_scheme calc
_refine_ls_wR_factor_ref 0.1395
_reflns_number_gt 609
_reflns_number_total 1225
_reflns_threshold_expression F^2^>2.0\s(F^2^)
_cod_data_source_file c3dt53629g2.cif
_cod_data_source_block cpeb(Cmce)
_cod_original_cell_volume 2140.3(14)
_cod_original_sg_symbol_Hall '-C 2bc 2'
_cod_original_sg_symbol_H-M 'C m c e'
_cod_database_code 7029575

loop_
_symmetry_equiv_pos_site_id
_symmetry_equiv_pos_as_xyz
1 +X,+Y,+Z
2 -X,+Y,+Z
3 +X,1/2-Y,1/2+Z
4 -X,1/2-Y,1/2+Z
5 -X,-Y,-Z
6 +X,-Y,-Z
7 -X,1/2+Y,1/2-Z
8 +X,1/2+Y,1/2-Z
9 1/2+X,1/2+Y,+Z
10 1/2-X,1/2+Y,+Z
11 1/2+X,-Y,1/2+Z
12 1/2-X,-Y,1/2+Z
13 1/2-X,1/2-Y,-Z
14 1/2+X,1/2-Y,-Z
15 1/2-X,+Y,1/2-Z
16 1/2+X,+Y,1/2-Z

loop_
_atom_site_label
_atom_site_type_symbol
_atom_site_fract_x
_atom_site_fract_y
_atom_site_fract_z
_atom_site_U_iso_or_equiv
_atom_site_adp_type
_atom_site_occupancy
_atom_site_symmetry_multiplicity
_atom_site_calc_flag
_atom_site_refinement_flags
N1 N 0.5000 0.16614(18) 0.1195(2) 0.0277(6) Uani 1.0 8 d .
C1 C 0.15359(11) 0.05416(16) 0.0377(3) 0.0356(6) Uani 1.0 16 d .
C2 C 0.21284(10) 0.10783(17) 0.0753(2) 0.0338(6) Uani 1.0 16 d .
C3 C 0.27256(11) 0.05498(16) 0.0389(2) 0.0315(6) Uani 1.0 16 d .
C4 C 0.33334(11) 0.11110(16) 0.0797(2) 0.0319(6) Uani 1.0 16 d .
C5 C 0.38348(11) 0.16056(17) 0.1162(2) 0.0311(6) Uani 1.0 16 d .
C6 C 0.44306(11) 0.21830(16) 0.16251(18) 0.0282(5) Uani 1.0 16 d .
C7 C 0.44113(11) 0.32104(15) 0.24835(19) 0.0323(5) Uani 1.0 16 d .
C8 C 0.5000 0.3724(2) 0.2919(3) 0.0349(8) Uani 1.0 8 d .
H1 H 0.1130 0.0913 0.0635 0.0428 Uiso 1.0 16 calc R
H2 H 0.2126 0.1820 0.1268 0.0405 Uiso 1.0 16 calc R
H7 H 0.4001 0.3551 0.2764 0.0388 Uiso 1.0 16 calc R
H8 H 0.5000 0.4419 0.3510 0.0419 Uiso 1.0 8 calc R

loop_
_atom_site_aniso_label
_atom_site_aniso_U_11
_atom_site_aniso_U_22
_atom_site_aniso_U_33
_atom_site_aniso_U_12
_atom_site_aniso_U_13
_atom_site_aniso_U_23
N1 0.0371(16) 0.0208(11) 0.0252(13) 0.0000 0.0000 0.0028(10)
C1 0.0367(14) 0.0383(12) 0.0319(12) 0.0018(10) 0.0030(10) 0.0043(9)
C2 0.0426(14) 0.0300(11) 0.0288(12) 0.0010(11) 0.0021(10) 0.0009(9)
C3 0.0397(14) 0.0284(10) 0.0264(11) 0.0010(9) 0.0018(10) 0.0031(8)
C4 0.0414(14) 0.0264(11) 0.0279(12) 0.0009(11) 0.0031(10) -0.0007(9)
C5 0.0414(15) 0.0238(10) 0.0280(12) 0.0034(10) 0.0045(9) 0.0002(9)
C6 0.0413(13) 0.0209(10) 0.0225(10) 0.0024(9) 0.0033(10) 0.0025(8)
C7 0.0428(14) 0.0257(10) 0.0284(11) 0.0056(10) 0.0068(10) -0.0007(8)
C8 0.058(3) 0.0216(14) 0.0248(15) 0.0000 0.0000 -0.0016(12)

loop_
_atom_type_symbol
_atom_type_description
_atom_type_scat_dispersion_real
_atom_type_scat_dispersion_imag
_atom_type_scat_source
C C 0.0033 0.0016
;
International Tables for Crystallography
(1992, Vol. C, Tables 4.2.6.8 and 6.1.1.4)
;
H H 0.0000 0.0000
;
International Tables for Crystallography
(1992, Vol. C, Table 6.1.1.4)
;
N N 0.0061 0.0033
;
International Tables for Crystallography
(1992, Vol. C, Tables 4.2.6.8 and 6.1.1.4)
;

loop_
_geom_angle_atom_site_label_1
_geom_angle_atom_site_label_2
_geom_angle_atom_site_label_3
_geom_angle
_geom_angle_publ_flag
_geom_angle_site_symmetry_1
_geom_angle_site_symmetry_3
C6 N1 C6 117.17(19) no . 2_655
C1 C1 C2 119.8(2) no 6_555 .
C1 C2 C3 120.98(18) no . .
C2 C3 C3 119.2(2) no . 6_555
C2 C3 C4 120.23(17) no . .
C3 C3 C4 120.60(19) no 6_555 .
C3 C4 C5 178.2(2) no . .
C4 C5 C6 178.8(2) no . .
N1 C6 C5 115.97(17) no . .
N1 C6 C7 123.0(2) no . .
C5 C6 C7 121.0(2) no . .
C6 C7 C8 118.8(2) no . .
C7 C8 C7 119.1(2) no . 2_655
C1 C1 H1 120.073 no 6_555 .
C2 C1 H1 120.078 no . .
C1 C2 H2 119.519 no . .
C3 C2 H2 119.503 no . .
C6 C7 H7 120.589 no . .
C8 C7 H7 120.583 no . .
C7 C8 H8 120.435 no . .
C7 C8 H8 120.435 no 2_655 .

loop_
_geom_bond_atom_site_label_1
_geom_bond_atom_site_label_2
_geom_bond_distance
_geom_bond_publ_flag
_geom_bond_site_symmetry_2
N1 C6 1.353(3) no .
N1 C6 1.353(3) no 2_655
C1 C1 1.390(3) no 6_555
C1 C2 1.385(3) no .
C2 C3 1.387(3) no .
C3 C3 1.416(3) no 6_555
C3 C4 1.432(3) no .
C4 C5 1.204(3) no .
C5 C6 1.434(3) no .
C6 C7 1.396(3) no .
C7 C8 1.384(3) no .
C1 H1 0.950 no .
C2 H2 0.950 no .
C7 H7 0.950 no .
C8 H8 0.950 no .

loop_
_geom_torsion_atom_site_label_1
_geom_torsion_atom_site_label_2
_geom_torsion_atom_site_label_3
_geom_torsion_atom_site_label_4
_geom_torsion
_geom_torsion_publ_flag
_geom_torsion_site_symmetry_1
_geom_torsion_site_symmetry_3
_geom_torsion_site_symmetry_4
C6 N1 C6 C5 179.53(15) no . 2_655 2_655
C6 N1 C6 C7 0.4(3) no . 2_655 2_655
C6 N1 C6 C5 -179.53(15) no 2_655 . .
C6 N1 C6 C7 -0.4(3) no 2_655 . .
C1 C1 C2 C3 -0.1(3) no 6_555 . .
C2 C1 C1 C2 -0.1(3) no . 6_555 6_555
C1 C2 C3 C3 0.5(3) no . . 6_555
C1 C2 C3 C4 -179.40(16) no . . .
C2 C3 C3 C2 -0.7(3) no . 6_555 6_555
C2 C3 C3 C4 179.19(16) no . 6_555 6_555
C4 C3 C3 C2 179.19(16) no . 6_555 6_555
C4 C3 C3 C4 -0.9(3) no . 6_555 6_555
N1 C6 C7 C8 -0.0(3) no . . .
C5 C6 C7 C8 179.05(15) no . . .
C6 C7 C8 C7 0.5(3) no . . 2_655
